data_4035298
loop_
_publ_author_name
'Yan, Qifan'
'Yin, Mengxuan'
'Chen, Cheng'
'Zhang, Yuankun'

_publ_section_title
;
 An Air-Stable Organoboron Compound, Dithienooxadiborepine: Preparation
 and Functionalization.
;
_journal_issue 16
_journal_name_full 'The Journal of organic chemistry'
_journal_page_first 9096
_journal_page_last 9102
_journal_paper_doi 10.1021/acs.joc.8b01188
_journal_volume 83
_journal_year 2018
_chemical_formula_sum 'C38 H16 B2 F18 O S2'
_chemical_formula_weight 916.25
_space_group_crystal_system orthorhombic
_space_group_IT_number 61
_space_group_name_Hall '-P 2ac 2ab'
_space_group_name_H-M_alt 'P b c a'
_atom_sites_solution_hydrogens geom
_audit_creation_method SHELXL-2013
_cell_angle_alpha 90
_cell_angle_beta 90
_cell_angle_gamma 90
_cell_formula_units_Z 8
_cell_length_a 9.2316(3)
_cell_length_b 24.6720(8)
_cell_length_c 32.5936(10)
_cell_measurement_reflns_used 9931
_cell_measurement_temperature 173(2)
_cell_measurement_theta_max 54.961
_cell_measurement_theta_min 4.874
_cell_volume 7423.6(4)
_computing_cell_refinement 'Bruker SAINT'
_computing_data_collection 'Bruker APEX2'
_computing_data_reduction 'Bruker SAINT'
_computing_molecular_graphics 'Bruker SHELXTL'
_computing_publication_material 'Bruker SHELXTL'
_computing_structure_refinement 'SHELXL-2013 (Sheldrick, 2013)'
_computing_structure_solution 'SHELXS-97 (Sheldrick 2008)'
_diffrn_ambient_temperature 173(2)
_diffrn_measured_fraction_theta_full 0.996
_diffrn_measured_fraction_theta_max 0.996
_diffrn_measurement_device_type 'Bruker APEX-II CCD'
_diffrn_measurement_method '\f and \w scans'
_diffrn_radiation_type MoK\a
_diffrn_radiation_wavelength 0.71073
_diffrn_reflns_av_R_equivalents 0.0329
_diffrn_reflns_av_unetI/netI 0.0237
_diffrn_reflns_Laue_measured_fraction_full 0.996
_diffrn_reflns_Laue_measured_fraction_max 0.996
_diffrn_reflns_limit_h_max 11
_diffrn_reflns_limit_h_min -11
_diffrn_reflns_limit_k_max 30
_diffrn_reflns_limit_k_min -28
_diffrn_reflns_limit_l_max 39
_diffrn_reflns_limit_l_min -40
_diffrn_reflns_number 39510
_diffrn_reflns_point_group_measured_fraction_full 0.996
_diffrn_reflns_point_group_measured_fraction_max 0.996
_diffrn_reflns_theta_full 25.242
_diffrn_reflns_theta_max 25.999
_diffrn_reflns_theta_min 2.500
_exptl_absorpt_coefficient_mu 0.268
_exptl_absorpt_correction_T_max 0.7456
_exptl_absorpt_correction_T_min 0.6445
_exptl_absorpt_correction_type multi-scan
_exptl_absorpt_process_details sadabs
_exptl_crystal_colour yellow
_exptl_crystal_density_diffrn 1.640
_exptl_crystal_description prismatic
_exptl_crystal_F_000 3648
_exptl_crystal_size_max 0.200
_exptl_crystal_size_mid 0.170
_exptl_crystal_size_min 0.130
_refine_diff_density_max 0.947
_refine_diff_density_min -0.647
_refine_diff_density_rms 0.059
_refine_ls_extinction_expression Fc^*^=kFc[1+0.001xFc^2^\l^3^/sin(2\q)]^-1/4^
_refine_ls_extinction_method SHELXL
_refine_ls_goodness_of_fit_ref 1.028
_refine_ls_hydrogen_treatment constr
_refine_ls_matrix_type full
_refine_ls_number_parameters 578
_refine_ls_number_reflns 7272
_refine_ls_number_restraints 36
_refine_ls_restrained_S_all 1.044
_refine_ls_R_factor_all 0.0642
_refine_ls_R_factor_gt 0.0526
_refine_ls_shift/su_max 0.001
_refine_ls_shift/su_mean 0.000
_refine_ls_structure_factor_coef Fsqd
_refine_ls_weighting_details 'w=1/[\s^2^(Fo^2^)+(0.0805P)^2^+8.3036P] where P=(Fo^2^+2Fc^2^)/3'
_refine_ls_weighting_scheme calc
_refine_ls_wR_factor_gt 0.1409
_refine_ls_wR_factor_ref 0.1534
_reflns_Friedel_coverage 0.000
_reflns_number_gt 6038
_reflns_number_total 7272
_reflns_threshold_expression 'I > 2\s(I)'
_cod_data_source_file jo8b01188_si_002.cif
_cod_data_source_block mo_d8v18028_0m
_cod_database_code 4035298
_shelx_space_group_comment
; 
The symmetry employed for this shelxl refinement is uniquely defined 
by the following loop, which should always be used as a source of 
symmetry information in preference to the above space-group names. 
They are only intended as comments. 
;
_shelx_estimated_absorpt_t_min 0.948
_shelx_estimated_absorpt_t_max 0.966
_shelxl_version_number 2013-4

loop_
_space_group_symop_operation_xyz
'x, y, z'
'-x+1/2, -y, z+1/2'
'-x, y+1/2, -z+1/2'
'x+1/2, -y+1/2, -z'
'-x, -y, -z'
'x-1/2, y, -z-1/2'
'x, -y-1/2, z-1/2'
'-x-1/2, y-1/2, z'

loop_
_atom_site_label
_atom_site_type_symbol
_atom_site_fract_x
_atom_site_fract_y
_atom_site_fract_z
_atom_site_U_iso_or_equiv
_atom_site_adp_type
_atom_site_occupancy
_atom_site_site_symmetry_order
_atom_site_calc_flag
_atom_site_refinement_flags_posn
_atom_site_refinement_flags_adp
_atom_site_refinement_flags_occupancy
_atom_site_disorder_assembly
_atom_site_disorder_group
S1 S 0.47435(7) 0.60740(2) 0.50149(2) 0.02891(18) Uani 1 1 d . . . . .
S2 S 0.28714(7) 0.50851(2) 0.52686(2) 0.02977(18) Uani 1 1 d . . . . .
O1 O 0.61101(19) 0.55217(7) 0.63885(5) 0.0323(4) Uani 1 1 d . . . . .
B1 B 0.6574(3) 0.59441(11) 0.61516(8) 0.0297(6) Uani 1 1 d . . . . .
B2 B 0.5111(3) 0.51159(12) 0.63479(8) 0.0307(6) Uani 1 1 d . . . . .
C1 C 0.5010(3) 0.57889(10) 0.54937(7) 0.0266(5) Uani 1 1 d . . . . .
C2 C 0.6078(3) 0.60655(10) 0.57108(7) 0.0289(5) Uani 1 1 d . . . . .
C3 C 0.6647(3) 0.65041(10) 0.54764(7) 0.0296(5) Uani 1 1 d . . . . .
H3 H 0.7392 0.6735 0.5576 0.036 Uiso 1 1 calc R U . . .
C4 C 0.6041(3) 0.65680(10) 0.50973(7) 0.0277(5) Uani 1 1 d . . . . .
C5 C 0.6330(3) 0.69867(9) 0.47873(7) 0.0275(5) Uani 1 1 d . . . . .
C6 C 0.7687(3) 0.72304(10) 0.47694(7) 0.0325(5) Uani 1 1 d . . . . .
H6 H 0.8426 0.7120 0.4954 0.039 Uiso 1 1 calc R U . . .
C7 C 0.7974(3) 0.76336(11) 0.44842(8) 0.0373(6) Uani 1 1 d . . . . .
H7 H 0.8905 0.7796 0.4474 0.045 Uiso 1 1 calc R U . . .
C8 C 0.6905(3) 0.77991(12) 0.42146(8) 0.0413(6) Uani 1 1 d . . . . .
H8 H 0.7100 0.8077 0.4020 0.050 Uiso 1 1 calc R U . . .
C9 C 0.5554(3) 0.75601(12) 0.42289(8) 0.0429(7) Uani 1 1 d . . . . .
H9 H 0.4817 0.7674 0.4045 0.051 Uiso 1 1 calc R U . . .
C10 C 0.5269(3) 0.71544(11) 0.45112(8) 0.0353(6) Uani 1 1 d . . . . .
H10 H 0.4340 0.6989 0.4517 0.042 Uiso 1 1 calc R U . . .
C11 C 0.4141(3) 0.53257(10) 0.56103(7) 0.0277(5) Uani 1 1 d . . . . .
C12 C 0.4128(3) 0.50266(10) 0.59750(7) 0.0299(5) Uani 1 1 d . . . . .
C13 C 0.3060(3) 0.46105(10) 0.59578(7) 0.0314(5) Uani 1 1 d . . . . .
H13 H 0.2892 0.4368 0.6179 0.038 Uiso 1 1 calc R U . . .
C14 C 0.2295(3) 0.45848(10) 0.56005(7) 0.0294(5) Uani 1 1 d . . . . .
C15 C 0.1136(3) 0.42095(10) 0.54794(7) 0.0297(5) Uani 1 1 d . . . . .
C16 C 0.0622(3) 0.41947(11) 0.50763(8) 0.0381(6) Uani 1 1 d . . . . .
H16 H 0.1014 0.4435 0.4877 0.046 Uiso 1 1 calc R U . . .
C17 C -0.0456(3) 0.38329(12) 0.49649(10) 0.0441(7) Uani 1 1 d . . . . .
H17 H -0.0800 0.3829 0.4690 0.053 Uiso 1 1 calc R U . . .
C18 C -0.1032(3) 0.34798(12) 0.52462(10) 0.0435(7) Uani 1 1 d . . . . .
H18 H -0.1758 0.3228 0.5167 0.052 Uiso 1 1 calc R U . . .
C19 C -0.0543(3) 0.34947(12) 0.56456(10) 0.0477(7) Uani 1 1 d . . . . .
H19 H -0.0948 0.3255 0.5843 0.057 Uiso 1 1 calc R U . . .
C20 C 0.0530(3) 0.38549(12) 0.57628(8) 0.0416(6) Uani 1 1 d . . . . .
H20 H 0.0855 0.3860 0.6039 0.050 Uiso 1 1 calc R U . . .
C21 C 0.7730(3) 0.63194(10) 0.63839(7) 0.0300(5) Uani 1 1 d . . . . .
C22 C 0.9177(3) 0.61597(10) 0.64328(7) 0.0319(5) Uani 1 1 d . . . . .
C23 C 1.0176(3) 0.64670(12) 0.66504(8) 0.0398(6) Uani 1 1 d . . . . .
H23 H 1.1149 0.6346 0.6676 0.048 Uiso 1 1 calc R U . . .
C24 C 0.9754(3) 0.69472(13) 0.68285(8) 0.0439(7) Uani 1 1 d . . . . .
C25 C 0.8334(4) 0.71211(12) 0.67895(8) 0.0436(7) Uani 1 1 d . . . . .
H25 H 0.8036 0.7452 0.6912 0.052 Uiso 1 1 calc R U . . .
C26 C 0.7349(3) 0.68111(11) 0.65707(8) 0.0355(6) Uani 1 1 d . . . . .
C27 C 0.5828(4) 0.70257(13) 0.65355(10) 0.0498(8) Uani 1 1 d . . . . .
C28 C 0.9716(3) 0.56371(12) 0.62579(9) 0.0400(6) Uani 1 1 d . . . . .
C29 C 1.0852(5) 0.72861(18) 0.70453(11) 0.0691(11) Uani 1 1 d . . . . .
C30 C 0.5109(3) 0.47361(10) 0.67479(7) 0.0307(5) Uani 1 1 d . . . . .
C31 C 0.5821(3) 0.42337(11) 0.67601(8) 0.0375(6) Uani 1 1 d . . . . .
C32 C 0.6009(4) 0.39457(12) 0.71207(9) 0.0447(7) Uani 1 1 d . . . . .
H32 H 0.6507 0.3609 0.7118 0.054 Uiso 1 1 calc R U . . .
C33 C 0.5474(4) 0.41491(12) 0.74833(9) 0.0448(7) Uani 1 1 d . . . . .
C34 C 0.4721(3) 0.46308(12) 0.74863(8) 0.0418(7) Uani 1 1 d . . . . .
H34 H 0.4323 0.4765 0.7735 0.050 Uiso 1 1 calc R U . . .
C35 C 0.4545(3) 0.49203(11) 0.71237(7) 0.0338(6) Uani 1 1 d . . . . .
C36 C 0.3782(3) 0.54505(13) 0.71546(8) 0.0462(7) Uani 1 1 d . . . . .
C37 C 0.6434(4) 0.39942(14) 0.63751(10) 0.0580(9) Uani 1 1 d . . . . .
C38 C 0.5749(5) 0.38484(16) 0.78775(10) 0.0636(10) Uani 1 1 d . . . . .
F1 F 0.5449(3) 0.73215(13) 0.68459(9) 0.1148(12) Uani 1 1 d . . . . .
F2 F 0.5701(3) 0.73432(10) 0.62006(9) 0.0911(8) Uani 1 1 d . . . . .
F3 F 0.4844(2) 0.66433(8) 0.64756(7) 0.0647(6) Uani 1 1 d . . . . .
F4 F 0.88967(18) 0.54503(7) 0.59506(5) 0.0480(4) Uani 1 1 d . . . . .
F5 F 0.9788(3) 0.52482(8) 0.65345(6) 0.0753(7) Uani 1 1 d . . . . .
F6 F 1.1056(2) 0.56916(9) 0.61025(7) 0.0661(6) Uani 1 1 d . . . . .
F7 F 1.1688(4) 0.70029(15) 0.72859(12) 0.1488(17) Uani 1 1 d . . . . .
F8 F 1.0297(3) 0.76527(11) 0.72839(9) 0.1034(10) Uani 1 1 d . . . . .
F9 F 1.1729(5) 0.7520(2) 0.67984(10) 0.216(3) Uani 1 1 d . . . . .
F10 F 0.4649(3) 0.58437(8) 0.72869(8) 0.0809(7) Uani 1 1 d . . . . .
F11 F 0.3274(2) 0.56295(8) 0.67955(5) 0.0573(5) Uani 1 1 d . . . . .
F12 F 0.2688(3) 0.54353(11) 0.74143(8) 0.0987(9) Uani 1 1 d . . . . .
F13 F 0.7007(3) 0.43531(9) 0.61295(7) 0.0850(8) Uani 1 1 d . . . . .
F14 F 0.5387(3) 0.37678(11) 0.61408(7) 0.0964(9) Uani 1 1 d . . . . .
F15 F 0.7328(3) 0.35884(10) 0.64427(7) 0.0913(9) Uani 1 1 d . . . . .
F16 F 0.4768(8) 0.34636(18) 0.79313(14) 0.098(2) Uani 0.7 1 d . U P A 1
F17 F 0.7053(10) 0.3722(7) 0.7929(4) 0.154(5) Uani 0.5 1 d . U P A 1
F18 F 0.5229(17) 0.4145(3) 0.82116(17) 0.124(3) Uani 0.5 1 d . U P A 1
F16' F 0.4650(10) 0.3741(7) 0.8077(4) 0.090(4) Uani 0.3 1 d . U P A 2
F17' F 0.6582(11) 0.3401(3) 0.7823(2) 0.103(3) Uani 0.5 1 d . U P A 2
F18' F 0.6424(12) 0.4140(3) 0.8138(2) 0.096(3) Uani 0.5 1 d . U P A 2

loop_
_atom_site_aniso_label
_atom_site_aniso_U_11
_atom_site_aniso_U_22
_atom_site_aniso_U_33
_atom_site_aniso_U_23
_atom_site_aniso_U_13
_atom_site_aniso_U_12
S1 0.0333(3) 0.0313(3) 0.0221(3) 0.0032(2) -0.0037(2) -0.0003(2)
S2 0.0345(3) 0.0311(3) 0.0237(3) 0.0013(2) -0.0048(2) -0.0008(2)
O1 0.0380(10) 0.0350(9) 0.0238(8) 0.0035(7) -0.0063(7) -0.0020(8)
B1 0.0311(14) 0.0316(14) 0.0265(13) 0.0006(11) -0.0006(11) 0.0053(11)
B2 0.0356(15) 0.0316(14) 0.0251(13) 0.0008(11) 0.0003(11) 0.0034(12)
C1 0.0294(12) 0.0300(12) 0.0205(10) 0.0005(9) -0.0011(9) 0.0045(9)
C2 0.0292(12) 0.0325(12) 0.0250(11) -0.0002(10) -0.0010(9) 0.0040(10)
C3 0.0302(12) 0.0317(12) 0.0270(11) 0.0006(10) -0.0007(10) 0.0012(10)
C4 0.0274(12) 0.0296(12) 0.0261(11) 0.0001(9) 0.0021(9) 0.0042(10)
C5 0.0314(12) 0.0286(12) 0.0225(11) -0.0013(9) 0.0022(9) 0.0035(10)
C6 0.0329(13) 0.0338(13) 0.0307(12) -0.0001(10) 0.0003(10) 0.0021(10)
C7 0.0377(14) 0.0383(14) 0.0360(14) -0.0013(11) 0.0054(11) -0.0047(11)
C8 0.0508(16) 0.0396(14) 0.0335(13) 0.0100(11) 0.0058(12) -0.0040(13)
C9 0.0441(15) 0.0508(17) 0.0338(14) 0.0135(12) -0.0044(12) 0.0014(13)
C10 0.0331(13) 0.0417(14) 0.0309(13) 0.0065(11) -0.0012(10) -0.0025(11)
C11 0.0297(12) 0.0301(12) 0.0232(11) -0.0014(9) -0.0019(9) 0.0032(10)
C12 0.0349(13) 0.0312(12) 0.0237(11) 0.0006(9) -0.0001(10) 0.0023(10)
C13 0.0368(13) 0.0326(12) 0.0249(11) 0.0014(10) 0.0001(10) 0.0003(11)
C14 0.0329(12) 0.0294(12) 0.0258(11) -0.0009(9) 0.0030(10) 0.0016(10)
C15 0.0304(12) 0.0294(12) 0.0292(12) -0.0040(10) 0.0020(10) 0.0040(10)
C16 0.0420(15) 0.0356(14) 0.0368(13) 0.0018(11) -0.0091(12) -0.0006(12)
C17 0.0449(16) 0.0369(14) 0.0505(17) -0.0047(13) -0.0177(13) 0.0010(12)
C18 0.0302(13) 0.0375(14) 0.0628(19) -0.0116(13) -0.0013(13) -0.0011(11)
C19 0.0455(16) 0.0433(16) 0.0545(18) -0.0054(14) 0.0162(14) -0.0099(13)
C20 0.0495(16) 0.0432(15) 0.0319(13) -0.0045(11) 0.0074(12) -0.0070(13)
C21 0.0366(13) 0.0329(13) 0.0204(10) 0.0040(9) -0.0036(10) 0.0005(10)
C22 0.0371(13) 0.0363(13) 0.0223(11) 0.0042(10) -0.0038(10) 0.0012(11)
C23 0.0393(14) 0.0509(16) 0.0291(13) 0.0026(12) -0.0072(11) -0.0041(12)
C24 0.0510(17) 0.0515(17) 0.0292(13) -0.0014(12) -0.0068(12) -0.0115(14)
C25 0.0608(19) 0.0384(14) 0.0316(13) -0.0058(11) -0.0016(13) -0.0025(14)
C26 0.0456(15) 0.0342(13) 0.0268(12) -0.0008(10) -0.0022(11) 0.0033(12)
C27 0.0558(18) 0.0441(16) 0.0496(17) -0.0103(14) -0.0080(15) 0.0141(15)
C28 0.0391(15) 0.0437(15) 0.0373(14) 0.0014(12) -0.0081(12) 0.0072(12)
C29 0.076(3) 0.081(3) 0.0500(19) -0.0199(19) -0.0097(19) -0.025(2)
C30 0.0339(13) 0.0344(13) 0.0239(11) 0.0012(10) -0.0030(10) -0.0027(10)
C31 0.0483(16) 0.0353(14) 0.0289(13) 0.0024(10) -0.0035(11) 0.0009(12)
C32 0.0603(18) 0.0367(14) 0.0372(15) 0.0054(12) -0.0094(13) 0.0019(13)
C33 0.0599(18) 0.0441(15) 0.0304(13) 0.0108(12) -0.0086(13) -0.0104(14)
C34 0.0498(17) 0.0515(16) 0.0241(12) 0.0015(12) 0.0006(11) -0.0078(14)
C35 0.0362(13) 0.0398(14) 0.0253(12) 0.0001(10) -0.0015(10) -0.0039(11)
C36 0.0522(17) 0.0538(18) 0.0325(14) -0.0038(13) 0.0020(13) 0.0089(14)
C37 0.086(3) 0.0509(18) 0.0374(16) 0.0015(14) 0.0015(17) 0.0243(18)
C38 0.088(3) 0.063(2) 0.0389(17) 0.0182(16) -0.0063(19) -0.008(2)
F1 0.0860(18) 0.150(3) 0.109(2) -0.088(2) -0.0276(15) 0.0632(18)
F2 0.0811(16) 0.0803(16) 0.112(2) 0.0382(15) -0.0256(15) 0.0180(13)
F3 0.0412(10) 0.0602(12) 0.0927(15) -0.0091(11) 0.0013(10) 0.0093(9)
F4 0.0483(10) 0.0519(10) 0.0437(9) -0.0168(8) -0.0098(7) 0.0116(8)
F5 0.131(2) 0.0447(11) 0.0501(11) 0.0099(9) -0.0133(12) 0.0261(12)
F6 0.0391(10) 0.0754(13) 0.0839(14) -0.0217(11) 0.0042(9) 0.0115(9)
F7 0.125(3) 0.138(3) 0.183(4) -0.071(3) -0.110(3) 0.019(2)
F8 0.116(2) 0.0858(17) 0.108(2) -0.0504(16) -0.0436(17) -0.0033(16)
F9 0.240(5) 0.321(6) 0.087(2) -0.060(3) 0.022(3) -0.232(5)
F10 0.0994(18) 0.0504(11) 0.0931(16) -0.0242(11) -0.0427(14) 0.0161(12)
F11 0.0614(11) 0.0652(12) 0.0454(10) -0.0026(9) -0.0093(8) 0.0282(10)
F12 0.1002(19) 0.1036(19) 0.0924(17) 0.0202(15) 0.0613(16) 0.0433(16)
F13 0.126(2) 0.0734(14) 0.0559(12) 0.0055(11) 0.0434(13) 0.0264(14)
F14 0.128(2) 0.0940(18) 0.0671(15) -0.0436(14) -0.0208(15) 0.0240(17)
F15 0.129(2) 0.0876(16) 0.0568(12) 0.0025(11) 0.0091(13) 0.0678(16)
F16 0.186(6) 0.055(2) 0.054(2) 0.0236(18) 0.009(3) -0.023(3)
F17 0.097(5) 0.233(12) 0.133(9) 0.132(9) -0.025(5) 0.011(8)
F18 0.284(11) 0.058(3) 0.032(2) 0.008(2) -0.013(5) 0.009(6)
F16' 0.059(5) 0.141(11) 0.071(7) 0.061(7) 0.008(5) -0.015(6)
F17' 0.162(8) 0.089(4) 0.058(3) 0.031(3) -0.012(4) 0.057(5)
F18' 0.156(6) 0.089(4) 0.043(3) 0.021(3) -0.055(4) -0.024(5)

loop_
_atom_type_symbol
_atom_type_description
_atom_type_scat_dispersion_real
_atom_type_scat_dispersion_imag
_atom_type_scat_source
C C 0.0033 0.0016 'International Tables Vol C Tables 4.2.6.8 and 6.1.1.4'
H H 0.0000 0.0000 'International Tables Vol C Tables 4.2.6.8 and 6.1.1.4'
B B 0.0013 0.0007 'International Tables Vol C Tables 4.2.6.8 and 6.1.1.4'
O O 0.0106 0.0060 'International Tables Vol C Tables 4.2.6.8 and 6.1.1.4'
F F 0.0171 0.0103 'International Tables Vol C Tables 4.2.6.8 and 6.1.1.4'
S S 0.1246 0.1234 'International Tables Vol C Tables 4.2.6.8 and 6.1.1.4'

loop_
_geom_angle_atom_site_label_1
_geom_angle_atom_site_label_2
_geom_angle_atom_site_label_3
_geom_angle
C1 S1 C4 92.75(12)
C11 S2 C14 92.92(12)
B1 O1 B2 135.6(2)
O1 B1 C2 125.7(2)
O1 B1 C21 112.5(2)
C2 B1 C21 121.8(2)
O1 B2 C12 125.5(2)
O1 B2 C30 110.5(2)
C12 B2 C30 124.0(2)
C2 C1 C11 130.3(2)
C2 C1 S1 111.10(18)
C11 C1 S1 118.65(17)
C1 C2 C3 111.1(2)
C1 C2 B1 126.2(2)
C3 C2 B1 122.7(2)
C4 C3 C2 115.0(2)
C4 C3 H3 122.5
C2 C3 H3 122.5
C3 C4 C5 129.0(2)
C3 C4 S1 110.06(18)
C5 C4 S1 120.95(18)
C6 C5 C10 118.6(2)
C6 C5 C4 119.8(2)
C10 C5 C4 121.7(2)
C7 C6 C5 120.7(2)
C7 C6 H6 119.7
C5 C6 H6 119.7
C8 C7 C6 120.1(3)
C8 C7 H7 119.9
C6 C7 H7 119.9
C9 C8 C7 119.8(2)
C9 C8 H8 120.1
C7 C8 H8 120.1
C8 C9 C10 120.2(3)
C8 C9 H9 119.9
C10 C9 H9 119.9
C9 C10 C5 120.7(2)
C9 C10 H10 119.7
C5 C10 H10 119.7
C12 C11 C1 130.1(2)
C12 C11 S2 111.23(18)
C1 C11 S2 118.65(17)
C11 C12 C13 110.6(2)
C11 C12 B2 126.4(2)
C13 C12 B2 123.0(2)
C14 C13 C12 115.2(2)
C14 C13 H13 122.4
C12 C13 H13 122.4
C13 C14 C15 129.5(2)
C13 C14 S2 110.04(19)
C15 C14 S2 120.47(18)
C20 C15 C16 118.2(2)
C20 C15 C14 120.7(2)
C16 C15 C14 121.1(2)
C17 C16 C15 120.5(3)
C17 C16 H16 119.8
C15 C16 H16 119.8
C18 C17 C16 120.8(3)
C18 C17 H17 119.6
C16 C17 H17 119.6
C17 C18 C19 119.2(3)
C17 C18 H18 120.4
C19 C18 H18 120.4
C18 C19 C20 120.8(3)
C18 C19 H19 119.6
C20 C19 H19 119.6
C19 C20 C15 120.6(3)
C19 C20 H20 119.7
C15 C20 H20 119.7
C22 C21 C26 115.7(2)
C22 C21 B1 121.7(2)
C26 C21 B1 122.5(2)
C23 C22 C21 122.5(3)
C23 C22 C28 116.4(2)
C21 C22 C28 121.1(2)
C24 C23 C22 119.8(3)
C24 C23 H23 120.1
C22 C23 H23 120.1
C23 C24 C25 119.8(3)
C23 C24 C29 119.3(3)
C25 C24 C29 120.9(3)
C24 C25 C26 119.8(3)
C24 C25 H25 120.1
C26 C25 H25 120.1
C25 C26 C21 122.4(3)
C25 C26 C27 117.2(3)
C21 C26 C27 120.4(2)
F1 C27 F3 109.4(3)
F1 C27 F2 106.3(3)
F3 C27 F2 103.6(3)
F1 C27 C26 113.0(3)
F3 C27 C26 113.6(2)
F2 C27 C26 110.3(3)
F5 C28 F4 106.8(2)
F5 C28 F6 106.5(2)
F4 C28 F6 105.8(2)
F5 C28 C22 112.6(2)
F4 C28 C22 113.2(2)
F6 C28 C22 111.3(2)
F9 C29 F8 108.2(4)
F9 C29 F7 104.2(5)
F8 C29 F7 104.3(3)
F9 C29 C24 112.6(3)
F8 C29 C24 114.0(4)
F7 C29 C24 112.8(4)
C31 C30 C35 115.7(2)
C31 C30 B2 122.5(2)
C35 C30 B2 121.3(2)
C32 C31 C30 122.4(3)
C32 C31 C37 117.5(3)
C30 C31 C37 120.1(2)
C33 C32 C31 119.8(3)
C33 C32 H32 120.1
C31 C32 H32 120.1
C32 C33 C34 120.2(3)
C32 C33 C38 119.5(3)
C34 C33 C38 120.3(3)
C33 C34 C35 119.7(3)
C33 C34 H34 120.1
C35 C34 H34 120.1
C34 C35 C30 122.1(3)
C34 C35 C36 116.7(2)
C30 C35 C36 121.2(2)
F12 C36 F10 105.9(3)
F12 C36 F11 107.6(3)
F10 C36 F11 104.7(3)
F12 C36 C35 112.4(3)
F10 C36 C35 112.3(2)
F11 C36 C35 113.4(2)
F13 C37 F15 111.4(3)
F13 C37 F14 102.9(3)
F15 C37 F14 103.2(3)
F13 C37 C31 113.5(3)
F15 C37 C31 113.4(3)
F14 C37 C31 111.4(3)
F16' C38 F18' 100.0(8)
F17 C38 F16 117.4(7)
F16' C38 F17' 111.1(8)
F18' C38 F17' 105.6(6)
F17 C38 F18 110.8(8)
F16 C38 F18 92.1(6)
F16' C38 C33 114.7(6)
F17 C38 C33 113.5(5)
F18' C38 C33 111.8(4)
F16 C38 C33 110.6(4)
F17' C38 C33 112.6(4)
F18 C38 C33 110.5(4)

loop_
_geom_bond_atom_site_label_1
_geom_bond_atom_site_label_2
_geom_bond_distance
S1 C1 1.729(2)
S1 C4 1.730(3)
S2 C11 1.722(2)
S2 C14 1.725(2)
O1 B1 1.366(3)
O1 B2 1.367(3)
B1 C2 1.537(3)
B1 C21 1.604(4)
B2 C12 1.533(4)
B2 C30 1.606(4)
C1 C2 1.393(3)
C1 C11 1.447(3)
C2 C3 1.425(3)
C3 C4 1.365(3)
C3 H3 0.9500
C4 C5 1.470(3)
C5 C6 1.391(4)
C5 C10 1.393(3)
C6 C7 1.387(4)
C6 H6 0.9500
C7 C8 1.383(4)
C7 H7 0.9500
C8 C9 1.380(4)
C8 H8 0.9500
C9 C10 1.385(4)
C9 H9 0.9500
C10 H10 0.9500
C11 C12 1.399(3)
C12 C13 1.425(4)
C13 C14 1.363(3)
C13 H13 0.9500
C14 C15 1.469(3)
C15 C20 1.390(4)
C15 C16 1.397(4)
C16 C17 1.385(4)
C16 H16 0.9500
C17 C18 1.372(4)
C17 H17 0.9500
C18 C19 1.378(4)
C18 H18 0.9500
C19 C20 1.385(4)
C19 H19 0.9500
C20 H20 0.9500
C21 C22 1.401(4)
C21 C26 1.402(4)
C22 C23 1.389(4)
C22 C28 1.495(4)
C23 C24 1.376(4)
C23 H23 0.9500
C24 C25 1.385(4)
C24 C29 1.492(4)
C25 C26 1.386(4)
C25 H25 0.9500
C26 C27 1.505(4)
C27 F1 1.295(4)
C27 F3 1.324(4)
C27 F2 1.349(4)
C28 F5 1.318(3)
C28 F4 1.337(3)
C28 F6 1.343(3)
C29 F9 1.279(5)
C29 F8 1.298(5)
C29 F7 1.304(5)
C30 C31 1.404(4)
C30 C35 1.406(3)
C31 C32 1.385(4)
C31 C37 1.498(4)
C32 C33 1.376(4)
C32 H32 0.9500
C33 C34 1.377(4)
C33 C38 1.505(4)
C34 C35 1.391(4)
C34 H34 0.9500
C35 C36 1.489(4)
C36 F12 1.319(4)
C36 F10 1.329(4)
C36 F11 1.336(3)
C37 F13 1.305(4)
C37 F15 1.316(4)
C37 F14 1.353(5)
C38 F16' 1.233(10)
C38 F17 1.255(10)
C38 F18' 1.277(7)
C38 F16 1.324(7)
C38 F17' 1.358(8)
C38 F18 1.396(8)

loop_
_geom_torsion_atom_site_label_1
_geom_torsion_atom_site_label_2
_geom_torsion_atom_site_label_3
_geom_torsion_atom_site_label_4
_geom_torsion
B2 O1 B1 C2 -4.2(5)
B2 O1 B1 C21 175.8(3)
B1 O1 B2 C12 -0.3(5)
B1 O1 B2 C30 179.3(2)
C4 S1 C1 C2 -0.37(19)
C4 S1 C1 C11 179.22(19)
C11 C1 C2 C3 -179.5(2)
S1 C1 C2 C3 0.0(3)
C11 C1 C2 B1 -1.9(4)
S1 C1 C2 B1 177.6(2)
O1 B1 C2 C1 4.8(4)
C21 B1 C2 C1 -175.1(2)
O1 B1 C2 C3 -177.8(2)
C21 B1 C2 C3 2.3(4)
C1 C2 C3 C4 0.5(3)
B1 C2 C3 C4 -177.2(2)
C2 C3 C4 C5 177.4(2)
C2 C3 C4 S1 -0.8(3)
C1 S1 C4 C3 0.65(19)
C1 S1 C4 C5 -177.7(2)
C3 C4 C5 C6 28.4(4)
S1 C4 C5 C6 -153.53(19)
C3 C4 C5 C10 -150.6(3)
S1 C4 C5 C10 27.4(3)
C10 C5 C6 C7 0.4(4)
C4 C5 C6 C7 -178.8(2)
C5 C6 C7 C8 0.2(4)
C6 C7 C8 C9 -0.3(4)
C7 C8 C9 C10 -0.2(5)
C8 C9 C10 C5 0.8(4)
C6 C5 C10 C9 -0.9(4)
C4 C5 C10 C9 178.2(2)
C2 C1 C11 C12 0.2(4)
S1 C1 C11 C12 -179.3(2)
C2 C1 C11 S2 178.9(2)
S1 C1 C11 S2 -0.6(3)
C14 S2 C11 C12 0.10(19)
C14 S2 C11 C1 -178.81(19)
C1 C11 C12 C13 178.4(2)
S2 C11 C12 C13 -0.3(3)
C1 C11 C12 B2 -1.9(4)
S2 C11 C12 B2 179.3(2)
O1 B2 C12 C11 3.4(4)
C30 B2 C12 C11 -176.2(2)
O1 B2 C12 C13 -177.0(2)
C30 B2 C12 C13 3.3(4)
C11 C12 C13 C14 0.5(3)
B2 C12 C13 C14 -179.2(2)
C12 C13 C14 C15 179.6(2)
C12 C13 C14 S2 -0.4(3)
C11 S2 C14 C13 0.2(2)
C11 S2 C14 C15 -179.9(2)
C13 C14 C15 C20 8.8(4)
S2 C14 C15 C20 -171.2(2)
C13 C14 C15 C16 -170.5(3)
S2 C14 C15 C16 9.5(3)
C20 C15 C16 C17 -0.4(4)
C14 C15 C16 C17 179.0(3)
C15 C16 C17 C18 -0.5(4)
C16 C17 C18 C19 1.2(4)
C17 C18 C19 C20 -1.0(5)
C18 C19 C20 C15 0.1(5)
C16 C15 C20 C19 0.6(4)
C14 C15 C20 C19 -178.8(3)
O1 B1 C21 C22 76.7(3)
C2 B1 C21 C22 -103.4(3)
O1 B1 C21 C26 -99.6(3)
C2 B1 C21 C26 80.3(3)
C26 C21 C22 C23 -0.2(4)
B1 C21 C22 C23 -176.8(2)
C26 C21 C22 C28 178.5(2)
B1 C21 C22 C28 1.9(4)
C21 C22 C23 C24 0.2(4)
C28 C22 C23 C24 -178.5(2)
C22 C23 C24 C25 0.0(4)
C22 C23 C24 C29 -177.2(3)
C23 C24 C25 C26 -0.1(4)
C29 C24 C25 C26 177.0(3)
C24 C25 C26 C21 0.1(4)
C24 C25 C26 C27 -179.3(3)
C22 C21 C26 C25 0.1(4)
B1 C21 C26 C25 176.6(2)
C22 C21 C26 C27 179.5(2)
B1 C21 C26 C27 -4.0(4)
C25 C26 C27 F1 -29.3(4)
C21 C26 C27 F1 151.3(3)
C25 C26 C27 F3 -154.6(3)
C21 C26 C27 F3 26.0(4)
C25 C26 C27 F2 89.6(3)
C21 C26 C27 F2 -89.8(3)
C23 C22 C28 F5 79.2(3)
C21 C22 C28 F5 -99.6(3)
C23 C22 C28 F4 -159.5(2)
C21 C22 C28 F4 21.7(4)
C23 C22 C28 F6 -40.4(3)
C21 C22 C28 F6 140.8(2)
C23 C24 C29 F9 72.3(6)
C25 C24 C29 F9 -104.9(5)
C23 C24 C29 F8 -164.0(3)
C25 C24 C29 F8 18.8(5)
C23 C24 C29 F7 -45.3(5)
C25 C24 C29 F7 137.5(4)
O1 B2 C30 C31 -100.2(3)
C12 B2 C30 C31 79.5(3)
O1 B2 C30 C35 71.6(3)
C12 B2 C30 C35 -108.7(3)
C35 C30 C31 C32 -2.4(4)
B2 C30 C31 C32 169.8(3)
C35 C30 C31 C37 178.7(3)
B2 C30 C31 C37 -9.1(4)
C30 C31 C32 C33 0.7(5)
C37 C31 C32 C33 179.6(3)
C31 C32 C33 C34 1.7(5)
C31 C32 C33 C38 -176.9(3)
C32 C33 C34 C35 -2.2(4)
C38 C33 C34 C35 176.4(3)
C33 C34 C35 C30 0.3(4)
C33 C34 C35 C36 -177.0(3)
C31 C30 C35 C34 1.9(4)
B2 C30 C35 C34 -170.4(3)
C31 C30 C35 C36 179.1(3)
B2 C30 C35 C36 6.8(4)
C34 C35 C36 F12 -39.1(4)
C30 C35 C36 F12 143.6(3)
C34 C35 C36 F10 80.2(3)
C30 C35 C36 F10 -97.2(3)
C34 C35 C36 F11 -161.4(3)
C30 C35 C36 F11 21.2(4)
C32 C31 C37 F13 -141.2(3)
C30 C31 C37 F13 37.8(5)
C32 C31 C37 F15 -12.7(5)
C30 C31 C37 F15 166.2(3)
C32 C31 C37 F14 103.2(3)
C30 C31 C37 F14 -77.8(4)
C32 C33 C38 F16' -125.9(11)
C34 C33 C38 F16' 55.5(11)
C32 C33 C38 F17 49.7(11)
C34 C33 C38 F17 -128.9(10)
C32 C33 C38 F18' 121.2(7)
C34 C33 C38 F18' -57.3(8)
C32 C33 C38 F16 -84.7(5)
C34 C33 C38 F16 96.8(5)
C32 C33 C38 F17' 2.4(7)
C34 C33 C38 F17' -176.1(6)
C32 C33 C38 F18 174.8(7)
C34 C33 C38 F18 -3.8(8)
